data_2311509
loop_
_publ_author_name
'Kwong, Huey Chong'
'Sim, Aijia'
'Chidan Kumar, C. S.'
'Then, Li Yee'
'Win, Yip-Foo'
'Quah, Ching Kheng'
'Naveen, S.'
'Warad, Ismail'

_publ_section_title
;
 Crystal structure and Hirshfeld surface analysis of
 (2<i>E</i>,2'<i>E</i>)-3,3'-(1,4-phenyl-ene)bis-[1-(2,4-di-fluoro-phen-yl)prop-2-en-1-one].
;
_journal_coeditor_code HB7696
_journal_issue 'Pt 12'
_journal_name_full 'Acta crystallographica. Section E, Crystallographic communications'
_journal_page_first 1812
_journal_page_last 1816
_journal_paper_doi 10.1107/S205698901701564X
_journal_volume 73
_journal_year 2017
_chemical_formula_iupac 'C24 H14 F4 O2'
_chemical_formula_moiety 'C24 H14 F4 O2'
_chemical_formula_sum 'C24 H14 F4 O2'
_chemical_formula_weight 410.35
_chemical_name_systematic (2<i>E</i>,2'<i>E</i>)-3,3'-(1,4-Phenylene)bis[1-(2,4-difluorophenyl)prop-2-en-1-one]
_space_group_crystal_system monoclinic
_space_group_IT_number 14
_space_group_name_Hall '-P 2ybc'
_space_group_name_H-M_alt 'P 1 21/c 1'
_atom_sites_solution_hydrogens geom
_audit_creation_method SHELXL-2013
_cell_angle_alpha 90
_cell_angle_beta 98.013(10)
_cell_angle_gamma 90
_cell_formula_units_Z 6
_cell_length_a 12.190(6)
_cell_length_b 5.972(3)
_cell_length_c 38.17(2)
_cell_measurement_reflns_used 3764
_cell_measurement_temperature 297(2)
_cell_measurement_theta_max 22.65
_cell_measurement_theta_min 2.54
_cell_volume 2752(2)
_computing_cell_refinement
;
SAINT (Bruker, 2012)
;
_computing_data_collection
;
APEX2 (Bruker, 2012)
;
_computing_data_reduction
;
SAINT (Bruker, 2012)
;
_computing_molecular_graphics
;
Mercury (Macrae <i>et al.</i>, 2006)
;
_computing_publication_material
;
SHELXL2013 (Sheldrick, 2015) and PLATON (Spek, 2009)
;
_computing_structure_refinement
;
SHELXL2013 (Sheldrick, 2015)
;
_computing_structure_solution
;
SHELXS97 (Sheldrick, 2008)
;
_diffrn_ambient_temperature 297(2)
_diffrn_measured_fraction_theta_full 1.000
_diffrn_measured_fraction_theta_max 1.000
_diffrn_measurement_device_type
;
Bruker APEXII DUO CCD area-detector
;
_diffrn_measurement_method '\f and \w scans'
_diffrn_radiation_monochromator graphite
_diffrn_radiation_source 'fine-focus sealed tube'
_diffrn_radiation_type MoK\a
_diffrn_radiation_wavelength 0.71073
_diffrn_reflns_av_R_equivalents 0.0526
_diffrn_reflns_limit_h_max 14
_diffrn_reflns_limit_h_min -14
_diffrn_reflns_limit_k_max 7
_diffrn_reflns_limit_k_min -7
_diffrn_reflns_limit_l_max 46
_diffrn_reflns_limit_l_min -46
_diffrn_reflns_number 33683
_diffrn_reflns_theta_full 25.242
_diffrn_reflns_theta_max 25.499
_diffrn_reflns_theta_min 1.687
_exptl_absorpt_coefficient_mu 0.121
_exptl_absorpt_correction_T_max 0.989
_exptl_absorpt_correction_T_min 0.870
_exptl_absorpt_correction_type multi-scan
_exptl_absorpt_process_details
;
(SADABS; Bruker, 2012)
;
_exptl_crystal_colour yellow
_exptl_crystal_density_diffrn 1.486
_exptl_crystal_description block
_exptl_crystal_F_000 1260
_exptl_crystal_size_max 0.547
_exptl_crystal_size_mid 0.221
_exptl_crystal_size_min 0.088
_refine_diff_density_max 0.657
_refine_diff_density_min -0.225
_refine_ls_extinction_method none
_refine_ls_goodness_of_fit_ref 1.088
_refine_ls_hydrogen_treatment constr
_refine_ls_matrix_type full
_refine_ls_number_parameters 406
_refine_ls_number_reflns 5127
_refine_ls_number_restraints 0
_refine_ls_restrained_S_all 1.088
_refine_ls_R_factor_all 0.1193
_refine_ls_R_factor_gt 0.0763
_refine_ls_shift/su_max 0.000
_refine_ls_shift/su_mean 0.000
_refine_ls_structure_factor_coef Fsqd
_refine_ls_weighting_details
;
 w=1/[\s^2^(Fo^2^)+(0.1029P)^2^+1.8579P]
 where P=(Fo^2^+2Fc^2^)/3
;
_refine_ls_weighting_scheme calc
_refine_ls_wR_factor_gt 0.1874
_refine_ls_wR_factor_ref 0.2329
_reflns_number_gt 3112
_reflns_number_total 5127
_reflns_threshold_expression 'I > 2\s(I)'
_cod_data_source_file hb7696sup1.cif
_cod_data_source_block I
_cod_original_cell_volume 2752(3)
_cod_original_sg_symbol_H-M 'P 21/c'
_cod_database_code 2311509
_shelx_space_group_comment
;
The symmetry employed for this shelxl refinement is uniquely defined by
the following loop, which should always be used as a source of symmetry
information in preference to the above space-group names.  They are only
intended as comments.
;
_shelx_estimated_absorpt_t_min 0.937
_shelx_estimated_absorpt_t_max 0.989
_shelxl_version_number 20.13

loop_
_space_group_symop_operation_xyz
'x, y, z'
'-x, y+1/2, -z+1/2'
'-x, -y, -z'
'x, -y-1/2, z-1/2'

loop_
_atom_site_type_symbol
_atom_site_label
_atom_site_fract_x
_atom_site_fract_y
_atom_site_fract_z
_atom_site_U_iso_or_equiv
_atom_site_adp_type
_atom_site_calc_flag
_atom_site_occupancy
F F1A 0.3498(2) 0.4797(4) 0.64668(5) 0.0798(7) Uani d 1
F F2A 0.5838(2) 0.1955(5) 0.74203(5) 0.1025(9) Uani d 1
F F3A -0.0361(2) 0.5505(4) 0.34851(6) 0.0883(8) Uani d 1
F F4A -0.2622(2) 0.8474(5) 0.25239(6) 0.1042(9) Uani d 1
O O1A 0.3887(3) -0.1043(5) 0.59117(7) 0.0856(9) Uani d 1
O O2A -0.0708(3) 1.1292(5) 0.40487(7) 0.0794(9) Uani d 1
C C1A 0.4176(3) 0.3132(6) 0.65981(8) 0.0540(9) Uani d 1
C C2A 0.4676(3) 0.3391(7) 0.69405(9) 0.0636(10) Uani d 1
H H2A 0.4564 0.4672 0.7069 0.076 Uiso calc 1
C C3A 0.5337(3) 0.1714(7) 0.70838(9) 0.0644(11) Uani d 1
C C4A 0.5521(3) -0.0183(7) 0.69058(9) 0.0636(10) Uani d 1
H H4A 0.5978 -0.1313 0.7011 0.076 Uiso calc 1
C C5A 0.5008(3) -0.0365(6) 0.65649(9) 0.0545(9) Uani d 1
H H5A 0.5125 -0.1654 0.6439 0.065 Uiso calc 1
C C6A 0.4322(3) 0.1276(5) 0.63988(8) 0.0451(8) Uani d 1
C C7A 0.3807(3) 0.0836(6) 0.60274(8) 0.0500(8) Uani d 1
C C8A 0.3236(3) 0.2583(6) 0.58072(8) 0.0502(8) Uani d 1
H H8A 0.3161 0.4000 0.5902 0.060 Uiso calc 1
C C9A 0.2820(3) 0.2184(6) 0.54740(8) 0.0506(8) Uani d 1
H H9A 0.2930 0.0745 0.5392 0.061 Uiso calc 1
C C10A 0.2221(3) 0.3691(5) 0.52217(8) 0.0459(8) Uani d 1
C C11A 0.1966(3) 0.3069(6) 0.48697(8) 0.0521(8) Uani d 1
H H11A 0.2205 0.1685 0.4798 0.063 Uiso calc 1
C C12A 0.1373(3) 0.4430(6) 0.46248(8) 0.0524(9) Uani d 1
H H12A 0.1208 0.3946 0.4392 0.063 Uiso calc 1
C C13A 0.1015(3) 0.6513(5) 0.47177(8) 0.0459(8) Uani d 1
C C14A 0.1282(3) 0.7143(6) 0.50699(8) 0.0540(9) Uani d 1
H H14A 0.1058 0.8544 0.5140 0.065 Uiso calc 1
C C15A 0.1857(3) 0.5784(6) 0.53163(8) 0.0526(9) Uani d 1
H H15A 0.2008 0.6258 0.5550 0.063 Uiso calc 1
C C16A 0.0406(3) 0.8033(6) 0.44689(8) 0.0524(8) Uani d 1
H H16A 0.0359 0.9500 0.4547 0.063 Uiso calc 1
C C17A -0.0093(3) 0.7626(6) 0.41464(8) 0.0519(8) Uani d 1
H H17A -0.0085 0.6184 0.4055 0.062 Uiso calc 1
C C18A -0.0656(3) 0.9413(6) 0.39316(9) 0.0516(8) Uani d 1
C C19A -0.1175(3) 0.9016(6) 0.35579(8) 0.0457(8) Uani d 1
C C20A -0.1023(3) 0.7186(6) 0.33524(9) 0.0541(9) Uani d 1
C C21A -0.1490(3) 0.6970(7) 0.30074(10) 0.0680(10) Uani d 1
H H21A -0.1365 0.5710 0.2876 0.082 Uiso calc 1
C C22A -0.2141(3) 0.8657(8) 0.28658(9) 0.0682(11) Uani d 1
C C23A -0.2331(3) 1.0523(7) 0.30478(10) 0.0684(11) Uani d 1
H H23A -0.2779 1.1664 0.2942 0.082 Uiso calc 1
C C24A -0.1846(3) 1.0691(6) 0.33929(9) 0.0572(9) Uani d 1
H H24A -0.1972 1.1969 0.3521 0.069 Uiso calc 1
F F1B 0.7643(2) -0.0572(4) 0.60526(6) 0.0866(8) Uani d 1
F F2B 0.9643(2) -0.2046(6) 0.71503(7) 0.1169(11) Uani d 1
O O1B 0.6556(2) 0.5348(5) 0.64536(7) 0.0775(8) Uani d 1
C C1B 0.7976(3) 0.0164(7) 0.63916(10) 0.0621(10) Uani d 1
C C2B 0.8648(3) -0.1269(7) 0.65982(11) 0.0702(11) Uani d 1
H H2B 0.8864 -0.2630 0.6511 0.084 Uiso calc 1
C C3B 0.8987(3) -0.0634(8) 0.69345(11) 0.0718(11) Uani d 1
C C4B 0.8691(3) 0.1350(8) 0.70704(10) 0.0749(12) Uani d 1
H H4B 0.8942 0.1749 0.7303 0.090 Uiso calc 1
C C5B 0.8008(3) 0.2739(7) 0.68516(9) 0.0667(10) Uani d 1
H H5B 0.7793 0.4096 0.6940 0.080 Uiso calc 1
C C6B 0.7627(3) 0.2187(6) 0.65007(8) 0.0538(9) Uani d 1
C C7B 0.6864(3) 0.3795(7) 0.62957(9) 0.0579(9) Uani d 1
C C8B 0.6511(3) 0.3494(7) 0.59149(9) 0.0618(10) Uani d 1
H H8B 0.6755 0.2258 0.5799 0.074 Uiso calc 1
C C9B 0.5846(3) 0.4972(7) 0.57353(9) 0.0611(10) Uani d 1
H H9B 0.5626 0.6164 0.5866 0.073 Uiso calc 1
C C10B 0.5418(3) 0.4979(6) 0.53638(8) 0.0527(8) Uani d 1
C C11B 0.4812(3) 0.6741(6) 0.52103(9) 0.0623(10) Uani d 1
H H11B 0.4674 0.7952 0.5351 0.075 Uiso calc 1
C C12B 0.5603(3) 0.3208(6) 0.51443(10) 0.0627(10) Uani d 1
H H12B 0.6010 0.1976 0.5237 0.075 Uiso calc 1

loop_
_atom_site_aniso_label
_atom_site_aniso_U_11
_atom_site_aniso_U_22
_atom_site_aniso_U_33
_atom_site_aniso_U_12
_atom_site_aniso_U_13
_atom_site_aniso_U_23
F1A 0.1200(19) 0.0576(13) 0.0584(14) 0.0213(13) 0.0001(13) -0.0063(10)
F2A 0.132(2) 0.124(2) 0.0401(12) -0.0345(18) -0.0246(13) 0.0016(13)
F3A 0.127(2) 0.0673(15) 0.0660(14) 0.0339(14) -0.0031(14) -0.0057(11)
F4A 0.122(2) 0.134(2) 0.0464(13) -0.0110(18) -0.0245(13) 0.0039(14)
O1A 0.131(3) 0.0617(18) 0.0548(16) 0.0283(17) -0.0202(16) -0.0127(14)
O2A 0.113(2) 0.0579(17) 0.0584(16) 0.0191(16) -0.0192(15) -0.0076(13)
C1A 0.070(2) 0.049(2) 0.0418(18) -0.0017(18) 0.0031(16) 0.0005(16)
C2A 0.090(3) 0.060(2) 0.0410(19) -0.016(2) 0.0097(19) -0.0106(17)
C3A 0.077(3) 0.082(3) 0.0310(17) -0.023(2) -0.0038(17) 0.0022(19)
C4A 0.064(2) 0.075(3) 0.047(2) -0.004(2) -0.0106(17) 0.0127(19)
C5A 0.059(2) 0.056(2) 0.0466(19) 0.0003(17) 0.0006(16) -0.0012(16)
C6A 0.0512(18) 0.0501(19) 0.0328(16) -0.0030(15) 0.0023(14) 0.0046(14)
C7A 0.060(2) 0.050(2) 0.0383(17) 0.0063(17) 0.0005(15) -0.0045(15)
C8A 0.060(2) 0.0465(19) 0.0408(18) 0.0020(16) -0.0032(15) 0.0003(15)
C9A 0.057(2) 0.0476(19) 0.0444(18) 0.0001(16) -0.0039(15) -0.0014(15)
C10A 0.0489(18) 0.0519(19) 0.0343(16) -0.0068(15) -0.0033(14) 0.0043(14)
C11A 0.063(2) 0.0482(19) 0.0425(18) 0.0012(16) -0.0031(15) -0.0067(15)
C12A 0.061(2) 0.058(2) 0.0346(16) -0.0038(17) -0.0060(15) 0.0001(15)
C13A 0.0466(18) 0.0480(19) 0.0408(17) -0.0054(15) -0.0018(14) 0.0023(14)
C14A 0.064(2) 0.051(2) 0.0440(19) 0.0040(17) -0.0023(16) -0.0037(15)
C15A 0.064(2) 0.055(2) 0.0359(17) -0.0025(18) -0.0004(15) -0.0037(15)
C16A 0.059(2) 0.0490(19) 0.0463(19) 0.0025(16) -0.0020(16) 0.0023(15)
C17A 0.062(2) 0.0457(19) 0.0439(19) 0.0010(16) -0.0080(16) 0.0016(15)
C18A 0.056(2) 0.052(2) 0.0444(18) -0.0011(16) -0.0018(15) 0.0006(16)
C19A 0.0451(18) 0.0504(19) 0.0396(17) -0.0018(15) -0.0013(14) 0.0051(14)
C20A 0.057(2) 0.052(2) 0.051(2) 0.0049(17) 0.0001(16) 0.0050(17)
C21A 0.085(3) 0.069(3) 0.049(2) -0.001(2) 0.0036(19) -0.0074(19)
C22A 0.070(2) 0.087(3) 0.043(2) -0.014(2) -0.0080(18) 0.008(2)
C23A 0.064(2) 0.076(3) 0.059(2) 0.004(2) -0.0142(19) 0.018(2)
C24A 0.060(2) 0.055(2) 0.054(2) 0.0057(17) -0.0013(17) 0.0044(17)
F1B 0.1097(19) 0.0836(17) 0.0610(14) 0.0151(14) -0.0071(13) -0.0051(12)
F2B 0.100(2) 0.137(3) 0.103(2) 0.0185(18) -0.0234(16) 0.0478(19)
O1B 0.097(2) 0.0786(19) 0.0539(16) 0.0117(17) -0.0005(14) -0.0086(14)
C1B 0.059(2) 0.078(3) 0.048(2) -0.009(2) 0.0020(17) 0.0060(19)
C2B 0.066(2) 0.073(3) 0.070(3) 0.002(2) 0.000(2) 0.012(2)
C3B 0.061(2) 0.087(3) 0.063(3) -0.002(2) -0.006(2) 0.024(2)
C4B 0.075(3) 0.101(3) 0.044(2) -0.017(3) -0.0101(19) 0.011(2)
C5B 0.070(2) 0.076(3) 0.053(2) -0.007(2) 0.0034(19) 0.005(2)
C6B 0.0505(19) 0.066(2) 0.0434(19) -0.0088(18) 0.0013(15) 0.0121(17)
C7B 0.059(2) 0.065(2) 0.049(2) -0.0010(19) 0.0047(17) 0.0048(18)
C8B 0.063(2) 0.075(3) 0.0450(19) 0.003(2) 0.0002(17) 0.0048(18)
C9B 0.069(2) 0.067(2) 0.046(2) 0.008(2) 0.0036(17) 0.0025(17)
C10B 0.0471(19) 0.068(2) 0.0422(18) -0.0011(18) 0.0040(15) 0.0049(17)
C11B 0.076(2) 0.062(2) 0.048(2) 0.010(2) 0.0078(18) -0.0081(18)
C12B 0.062(2) 0.063(2) 0.060(2) 0.0130(19) 0.0004(18) 0.0140(19)

loop_
_atom_type_symbol
_atom_type_description
_atom_type_scat_dispersion_real
_atom_type_scat_dispersion_imag
_atom_type_scat_source
C C 0.0033 0.0016 'International Tables Vol C Tables 4.2.6.8 and 6.1.1.4'
H H 0.0000 0.0000 'International Tables Vol C Tables 4.2.6.8 and 6.1.1.4'
O O 0.0106 0.0060 'International Tables Vol C Tables 4.2.6.8 and 6.1.1.4'
F F 0.0171 0.0103 'International Tables Vol C Tables 4.2.6.8 and 6.1.1.4'

loop_
_geom_angle_atom_site_label_1
_geom_angle_atom_site_label_2
_geom_angle_atom_site_label_3
_geom_angle_site_symmetry_1
_geom_angle_site_symmetry_3
_geom_angle
F1A C1A C6A . . 120.8(3)
F1A C1A C2A . . 116.1(3)
C6A C1A C2A . . 123.1(3)
C3A C2A C1A . . 117.6(3)
C3A C2A H2A . . 121.2
C1A C2A H2A . . 121.2
F2A C3A C2A . . 118.1(4)
F2A C3A C4A . . 118.8(4)
C2A C3A C4A . . 123.1(3)
C3A C4A C5A . . 117.2(4)
C3A C4A H4A . . 121.4
C5A C4A H4A . . 121.4
C4A C5A C6A . . 123.2(3)
C4A C5A H5A . . 118.4
C6A C5A H5A . . 118.4
C1A C6A C5A . . 115.8(3)
C1A C6A C7A . . 126.9(3)
C5A C6A C7A . . 117.3(3)
O1A C7A C8A . . 120.6(3)
O1A C7A C6A . . 117.7(3)
C8A C7A C6A . . 121.8(3)
C9A C8A C7A . . 120.9(3)
C9A C8A H8A . . 119.5
C7A C8A H8A . . 119.5
C8A C9A C10A . . 128.3(3)
C8A C9A H9A . . 115.8
C10A C9A H9A . . 115.8
C11A C10A C15A . . 117.1(3)
C11A C10A C9A . . 120.3(3)
C15A C10A C9A . . 122.6(3)
C12A C11A C10A . . 121.9(3)
C12A C11A H11A . . 119.0
C10A C11A H11A . . 119.0
C11A C12A C13A . . 121.1(3)
C11A C12A H12A . . 119.5
C13A C12A H12A . . 119.5
C12A C13A C14A . . 116.9(3)
C12A C13A C16A . . 123.3(3)
C14A C13A C16A . . 119.7(3)
C15A C14A C13A . . 122.4(3)
C15A C14A H14A . . 118.8
C13A C14A H14A . . 118.8
C14A C15A C10A . . 120.6(3)
C14A C15A H15A . . 119.7
C10A C15A H15A . . 119.7
C17A C16A C13A . . 128.9(3)
C17A C16A H16A . . 115.6
C13A C16A H16A . . 115.6
C16A C17A C18A . . 120.7(3)
C16A C17A H17A . . 119.7
C18A C17A H17A . . 119.7
O2A C18A C17A . . 121.0(3)
O2A C18A C19A . . 117.4(3)
C17A C18A C19A . . 121.6(3)
C20A C19A C24A . . 115.6(3)
C20A C19A C18A . . 126.7(3)
C24A C19A C18A . . 117.6(3)
F3A C20A C21A . . 116.2(3)
F3A C20A C19A . . 120.1(3)
C21A C20A C19A . . 123.7(3)
C22A C21A C20A . . 117.3(4)
C22A C21A H21A . . 121.3
C20A C21A H21A . . 121.3
C21A C22A C23A . . 123.0(3)
C21A C22A F4A . . 118.4(4)
C23A C22A F4A . . 118.6(4)
C22A C23A C24A . . 118.2(4)
C22A C23A H23A . . 120.9
C24A C23A H23A . . 120.9
C23A C24A C19A . . 122.1(4)
C23A C24A H24A . . 118.9
C19A C24A H24A . . 118.9
C2B C1B C6B . . 124.7(4)
C2B C1B F1B . . 114.9(4)
C6B C1B F1B . . 120.4(3)
C3B C2B C1B . . 117.1(4)
C3B C2B H2B . . 121.4
C1B C2B H2B . . 121.4
C2B C3B F2B . . 118.6(5)
C2B C3B C4B . . 123.0(4)
F2B C3B C4B . . 118.3(4)
C3B C4B C5B . . 117.7(4)
C3B C4B H4B . . 121.2
C5B C4B H4B . . 121.2
C4B C5B C6B . . 122.3(4)
C4B C5B H5B . . 118.9
C6B C5B H5B . . 118.9
C1B C6B C5B . . 115.2(3)
C1B C6B C7B . . 127.7(3)
C5B C6B C7B . . 117.0(4)
O1B C7B C8B . . 121.7(4)
O1B C7B C6B . . 117.1(3)
C8B C7B C6B . . 121.3(4)
C9B C8B C7B . . 120.3(4)
C9B C8B H8B . . 119.8
C7B C8B H8B . . 119.8
C8B C9B C10B . . 128.5(4)
C8B C9B H9B . . 115.7
C10B C9B H9B . . 115.7
C11B C10B C12B . . 116.8(3)
C11B C10B C9B . . 121.5(3)
C12B C10B C9B . . 121.7(3)
C10B C11B C12B . 3_666 122.6(3)
C10B C11B H11B . . 118.7
C12B C11B H11B 3_666 . 118.7
C11B C12B C10B 3_666 . 120.6(3)
C11B C12B H12B 3_666 . 119.7
C10B C12B H12B . . 119.7

loop_
_geom_bond_atom_site_label_1
_geom_bond_atom_site_label_2
_geom_bond_site_symmetry_2
_geom_bond_distance
F1A C1A . 1.344(4)
F2A C3A . 1.350(4)
F3A C20A . 1.342(4)
F4A C22A . 1.358(4)
O1A C7A . 1.215(4)
O2A C18A . 1.213(4)
C1A C6A . 1.370(5)
C1A C2A . 1.371(5)
C2A C3A . 1.353(5)
C2A H2A . 0.9300
C3A C4A . 1.356(6)
C4A C5A . 1.367(5)
C4A H4A . 0.9300
C5A C6A . 1.383(5)
C5A H5A . 0.9300
C6A C7A . 1.492(4)
C7A C8A . 1.455(4)
C8A C9A . 1.323(4)
C8A H8A . 0.9300
C9A C10A . 1.441(4)
C9A H9A . 0.9300
C10A C11A . 1.387(4)
C10A C15A . 1.391(5)
C11A C12A . 1.367(4)
C11A H11A . 0.9300
C12A C13A . 1.381(5)
C12A H12A . 0.9300
C13A C14A . 1.390(4)
C13A C16A . 1.442(4)
C14A C15A . 1.361(5)
C14A H14A . 0.9300
C15A H15A . 0.9300
C16A C17A . 1.317(4)
C16A H16A . 0.9300
C17A C18A . 1.458(5)
C17A H17A . 0.9300
C18A C19A . 1.497(4)
C19A C20A . 1.373(5)
C19A C24A . 1.387(4)
C20A C21A . 1.366(5)
C21A C22A . 1.348(5)
C21A H21A . 0.9300
C22A C23A . 1.350(6)
C23A C24A . 1.370(5)
C23A H23A . 0.9300
C24A H24A . 0.9300
F1B C1B . 1.373(4)
F2B C3B . 1.359(5)
O1B C7B . 1.195(4)
C1B C2B . 1.358(5)
C1B C6B . 1.366(5)
C2B C3B . 1.347(6)
C2B H2B . 0.9300
C3B C4B . 1.362(6)
C4B C5B . 1.372(5)
C4B H4B . 0.9300
C5B C6B . 1.395(5)
C5B H5B . 0.9300
C6B C7B . 1.481(5)
C7B C8B . 1.469(5)
C8B C9B . 1.323(5)
C8B H8B . 0.9300
C9B C10B . 1.441(5)
C9B H9B . 0.9300
C10B C11B . 1.370(5)
C10B C12B . 1.387(5)
C11B C12B 3_666 1.378(5)
C11B H11B . 0.9300
C12B C11B 3_666 1.378(5)
C12B H12B . 0.9300

loop_
_geom_hbond_atom_site_label_D
_geom_hbond_atom_site_label_H
_geom_hbond_atom_site_label_A
_geom_hbond_site_symmetry_A
_geom_hbond_distance_DH
_geom_hbond_distance_HA
_geom_hbond_distance_DA
_geom_hbond_angle_DHA
_geom_hbond_publ_flag
C5A H5A O1B 1_545 0.93 2.49 3.243(5) 138 yes
C11B H11B O1A 1_565 0.93 2.54 3.322(5) 142 yes
C2A H2A F2A 2_656 0.93 2.48 3.362(5) 158 yes
C2B H2B F3A 3_656 0.93 2.50 3.324(5) 147 yes
C8A H8A F1A . 0.93 2.19 2.822(4) 124 yes
C8B H8B F1B . 0.93 2.16 2.806(5) 125 yes
C17A H17A F3A . 0.93 2.19 2.802(4) 122 yes
C23A H23A F2A 4_475 0.93 2.56 3.3910 149 yes

loop_
_geom_torsion_atom_site_label_1
_geom_torsion_atom_site_label_2
_geom_torsion_atom_site_label_3
_geom_torsion_atom_site_label_4
_geom_torsion_site_symmetry_4
_geom_torsion
F1A C1A C2A C3A . 178.1(3)
C6A C1A C2A C3A . -0.2(6)
C1A C2A C3A F2A . 179.7(3)
C1A C2A C3A C4A . -0.2(6)
F2A C3A C4A C5A . -179.6(3)
C2A C3A C4A C5A . 0.3(6)
C3A C4A C5A C6A . 0.0(6)
F1A C1A C6A C5A . -177.8(3)
C2A C1A C6A C5A . 0.4(5)
F1A C1A C6A C7A . 1.1(5)
C2A C1A C6A C7A . 179.3(3)
C4A C5A C6A C1A . -0.3(5)
C4A C5A C6A C7A . -179.3(3)
C1A C6A C7A O1A . -168.4(4)
C5A C6A C7A O1A . 10.5(5)
C1A C6A C7A C8A . 12.1(5)
C5A C6A C7A C8A . -169.0(3)
O1A C7A C8A C9A . -2.1(5)
C6A C7A C8A C9A . 177.4(3)
C7A C8A C9A C10A . 179.0(3)
C8A C9A C10A C11A . 171.9(3)
C8A C9A C10A C15A . -9.3(6)
C15A C10A C11A C12A . -0.6(5)
C9A C10A C11A C12A . 178.2(3)
C10A C11A C12A C13A . 1.0(5)
C11A C12A C13A C14A . -0.3(5)
C11A C12A C13A C16A . 178.8(3)
C12A C13A C14A C15A . -0.7(5)
C16A C13A C14A C15A . -179.8(3)
C13A C14A C15A C10A . 1.0(5)
C11A C10A C15A C14A . -0.4(5)
C9A C10A C15A C14A . -179.2(3)
C12A C13A C16A C17A . 14.4(6)
C14A C13A C16A C17A . -166.5(4)
C13A C16A C17A C18A . -178.9(3)
C16A C17A C18A O2A . -2.4(6)
C16A C17A C18A C19A . 176.7(3)
O2A C18A C19A C20A . 165.9(4)
C17A C18A C19A C20A . -13.2(5)
O2A C18A C19A C24A . -11.3(5)
C17A C18A C19A C24A . 169.6(3)
C24A C19A C20A F3A . 178.1(3)
C18A C19A C20A F3A . 0.9(5)
C24A C19A C20A C21A . -0.1(5)
C18A C19A C20A C21A . -177.3(3)
F3A C20A C21A C22A . -178.7(3)
C19A C20A C21A C22A . -0.5(6)
C20A C21A C22A C23A . 0.8(6)
C20A C21A C22A F4A . -179.5(3)
C21A C22A C23A C24A . -0.6(6)
F4A C22A C23A C24A . 179.8(3)
C22A C23A C24A C19A . 0.0(6)
C20A C19A C24A C23A . 0.4(5)
C18A C19A C24A C23A . 177.8(3)
C6B C1B C2B C3B . 0.1(6)
F1B C1B C2B C3B . -179.2(3)
C1B C2B C3B F2B . 178.8(3)
C1B C2B C3B C4B . -0.3(6)
C2B C3B C4B C5B . 0.4(6)
F2B C3B C4B C5B . -178.6(3)
C3B C4B C5B C6B . -0.5(6)
C2B C1B C6B C5B . -0.1(5)
F1B C1B C6B C5B . 179.2(3)
C2B C1B C6B C7B . -177.5(4)
F1B C1B C6B C7B . 1.8(6)
C4B C5B C6B C1B . 0.3(5)
C4B C5B C6B C7B . 178.0(3)
C1B C6B C7B O1B . 171.1(4)
C5B C6B C7B O1B . -6.3(5)
C1B C6B C7B C8B . -9.3(6)
C5B C6B C7B C8B . 173.3(3)
O1B C7B C8B C9B . 0.9(6)
C6B C7B C8B C9B . -178.7(3)
C7B C8B C9B C10B . 179.5(4)
C8B C9B C10B C11B . -174.2(4)
C8B C9B C10B C12B . 5.6(6)
C12B C10B C11B C12B 3_666 -0.1(6)
C9B C10B C11B C12B 3_666 179.7(4)
C11B C10B C12B C11B 3_666 0.1(6)
C9B C10B C12B C11B 3_666 -179.7(3)
